data_1512924
loop_
_publ_author_name
'Timothy J. Boyle'
'Leigh Anna M. Ottley'
'Todd M. Alam'
'Mark A. Rodriguez'
'Pin Yang'
'Sarah K. Mcintyre'

_publ_section_title
;
 Structural characterization of methanol substituted lanthanum halides
;
_journal_issue 7
_journal_name_full Polyhedron
_journal_page_first 1784
_journal_page_last 1795
_journal_paper_doi 10.1016/j.poly.2010.02.027
_journal_volume 29
_journal_year 2010
_chemical_formula_sum 'C2 H22 Br3 La O9'
_chemical_formula_weight 568.84
_chemical_name_systematic
; 
 ? 
;
_space_group_IT_number 61
_symmetry_cell_setting orthorhombic
_symmetry_space_group_name_Hall '-P 2ac 2ab'
_symmetry_space_group_name_H-M 'P b c a'
_atom_sites_solution_hydrogens geom
_atom_sites_solution_primary direct
_atom_sites_solution_secondary difmap
_audit_creation_method SHELXL-97
_cell_angle_alpha 90.00
_cell_angle_beta 90.00
_cell_angle_gamma 90.00
_cell_formula_units_Z 8
_cell_length_a 12.6540(13)
_cell_length_b 12.9686(13)
_cell_length_c 19.864(2)
_cell_measurement_temperature 173(2)
_cell_volume 3259.8(6)
_computing_cell_refinement 'Bruker SMART'
_computing_data_collection 'Bruker SMART'
_computing_data_reduction 'Bruker SAINT'
_computing_molecular_graphics 'Bruker SHELXTL'
_computing_publication_material 'Bruker SHELXTL'
_computing_structure_refinement 'SHELXL-97 (Sheldrick, 1997)'
_computing_structure_solution 'SHELXS-97 (Sheldrick, 1990)'
_diffrn_ambient_temperature 173(2)
_diffrn_measured_fraction_theta_full 1.000
_diffrn_measured_fraction_theta_max 1.000
_diffrn_measurement_device_type 'CCD area detector'
_diffrn_measurement_method 'phi and omega scans'
_diffrn_radiation_monochromator graphite
_diffrn_radiation_source 'fine-focus sealed tube'
_diffrn_radiation_type MoK\a
_diffrn_radiation_wavelength 0.71073
_diffrn_reflns_av_R_equivalents 0.0321
_diffrn_reflns_av_sigmaI/netI 0.0174
_diffrn_reflns_limit_h_max 14
_diffrn_reflns_limit_h_min -14
_diffrn_reflns_limit_k_max 14
_diffrn_reflns_limit_k_min -14
_diffrn_reflns_limit_l_max 22
_diffrn_reflns_limit_l_min -22
_diffrn_reflns_number 18680
_diffrn_reflns_theta_full 23.27
_diffrn_reflns_theta_max 23.27
_diffrn_reflns_theta_min 2.05
_exptl_absorpt_coefficient_mu 9.996
_exptl_absorpt_correction_T_max 0.151
_exptl_absorpt_correction_T_min 0.089
_exptl_absorpt_correction_type empirical
_exptl_absorpt_process_details SADABS
_exptl_crystal_colour colorless
_exptl_crystal_density_diffrn 2.318
_exptl_crystal_density_meas ?
_exptl_crystal_density_method 'not measured'
_exptl_crystal_description Irregular
_exptl_crystal_F_000 2144
_exptl_crystal_size_max 0.18
_exptl_crystal_size_mid 0.15
_exptl_crystal_size_min 0.12
_refine_diff_density_max 0.333
_refine_diff_density_min -0.596
_refine_diff_density_rms 0.098
_refine_ls_extinction_method none
_refine_ls_goodness_of_fit_ref 1.063
_refine_ls_hydrogen_treatment mixed
_refine_ls_matrix_type full
_refine_ls_number_parameters 224
_refine_ls_number_reflns 2345
_refine_ls_number_restraints 0
_refine_ls_restrained_S_all 1.063
_refine_ls_R_factor_all 0.0194
_refine_ls_R_factor_gt 0.0158
_refine_ls_shift/su_max 0.003
_refine_ls_shift/su_mean 0.000
_refine_ls_structure_factor_coef Fsqd
_refine_ls_weighting_details 'calc w=1/[\s^2^(Fo^2^)+(0.0152P)^2^+1.7201P] where P=(Fo^2^+2Fc^2^)/3'
_refine_ls_weighting_scheme calc
_refine_ls_wR_factor_gt 0.0333
_refine_ls_wR_factor_ref 0.0344
_reflns_number_gt 2120
_reflns_number_total 2345
_reflns_threshold_expression >2sigma(I)
_cod_data_source_file 2010-1784.cif
_cod_data_source_block 7sp281s
_cod_depositor_comments
;
The following automatic conversions were performed:

'_symmetry_cell_setting' value 'Orthorhombic' changed to
'orthorhombic' according to the built-in table from CIF Core
dictionary named 'cif_core.dic' version 2.4.1 from 2010-06-29.

Automatic conversion script
Id: cif_fix_values 1891 2012-01-12 08:04:46Z andrius 

The following automatic conversions were performed:

'_exptl_crystal_density_meas' value 'not measured' was changed to '?'
- the value is perceived as not measured.

Automatic conversion script
Id: cif_fix_values 3008 2015-01-20 13:52:24Z robertas 
;
_cod_original_cell_volume 3259.7(6)
_cod_original_sg_symbol_H-M Pbca
_cod_database_code 1512924

loop_
_symmetry_equiv_pos_as_xyz
'x, y, z'
'-x+1/2, -y, z+1/2'
'-x, y+1/2, -z+1/2'
'x+1/2, -y+1/2, -z'
'-x, -y, -z'
'x-1/2, y, -z-1/2'
'x, -y-1/2, z-1/2'
'-x-1/2, y-1/2, z'

loop_
_atom_site_label
_atom_site_type_symbol
_atom_site_fract_x
_atom_site_fract_y
_atom_site_fract_z
_atom_site_U_iso_or_equiv
_atom_site_adp_type
_atom_site_occupancy
_atom_site_symmetry_multiplicity
_atom_site_calc_flag
La1 La 1.013627(13) 0.779404(13) 0.371779(8) 0.01369(7) Uani 1 1 d
Br2 Br 0.74238(2) 0.52228(2) 0.264934(16) 0.02301(9) Uani 1 1 d
Br3 Br 0.06107(3) 0.20246(2) 0.376371(15) 0.02225(9) Uani 1 1 d
Br1 Br 0.77159(2) 0.51539(2) 0.495983(15) 0.02159(9) Uani 1 1 d
O3 O 0.9813(2) 0.9637(2) 0.33487(14) 0.0346(7) Uani 1 1 d
O9 O 0.95145(19) 0.59816(17) 0.34249(12) 0.0249(6) Uani 1 1 d
O7 O 1.1743(2) 0.6767(2) 0.40330(14) 0.0268(6) Uani 1 1 d
O2 O 0.83021(18) 0.8260(2) 0.41205(12) 0.0264(6) Uani 1 1 d
O8 O 0.9770(2) 0.6683(2) 0.47662(13) 0.0246(6) Uani 1 1 d
O5 O 1.18517(19) 0.88178(19) 0.36323(14) 0.0251(6) Uani 1 1 d
O1 O 0.8770(2) 0.7843(2) 0.27537(12) 0.0241(6) Uani 1 1 d
O4 O 1.0379(2) 0.88357(19) 0.47886(13) 0.0266(6) Uani 1 1 d
O6 O 1.1043(2) 0.7378(2) 0.25898(13) 0.0257(6) Uani 1 1 d
C1 C 0.9939(3) 0.4973(3) 0.3569(2) 0.0290(9) Uani 1 1 d
C2 C 0.7318(3) 0.7717(3) 0.4068(2) 0.0321(9) Uani 1 1 d
H9 H 1.195(2) 0.912(2) 0.3346(16) 0.011(10) Uiso 1 1 d
H16 H 0.745(3) 0.703(3) 0.3888(17) 0.044(11) Uiso 1 1 d
H7 H 1.089(3) 0.911(3) 0.4867(18) 0.044(14) Uiso 1 1 d
H3 H 0.977(2) 0.691(2) 0.5080(15) 0.006(10) Uiso 1 1 d
H14 H 0.880(3) 0.755(3) 0.237(2) 0.050(13) Uiso 1 1 d
H10 H 1.010(3) 1.015(3) 0.347(2) 0.047(14) Uiso 1 1 d
H15 H 0.839(3) 0.824(3) 0.2742(16) 0.018(11) Uiso 1 1 d
H6 H 1.009(3) 0.877(3) 0.5128(18) 0.039(13) Uiso 1 1 d
H2 H 0.924(3) 0.627(3) 0.4743(19) 0.060(14) Uiso 1 1 d
H18 H 0.683(3) 0.814(3) 0.379(2) 0.073(15) Uiso 1 1 d
H11 H 0.925(3) 0.984(3) 0.324(2) 0.063(16) Uiso 1 1 d
H17 H 0.700(4) 0.762(3) 0.452(2) 0.082(16) Uiso 1 1 d
H8 H 1.221(3) 0.908(3) 0.397(2) 0.065(15) Uiso 1 1 d
H12 H 1.146(3) 0.693(3) 0.2561(19) 0.047(14) Uiso 1 1 d
H5 H 1.231(3) 0.691(3) 0.3937(18) 0.036(13) Uiso 1 1 d
H4 H 1.178(3) 0.634(4) 0.430(2) 0.070(18) Uiso 1 1 d
H13 H 1.071(4) 0.735(3) 0.227(2) 0.067(18) Uiso 1 1 d
H21 H 1.064(4) 0.509(3) 0.366(2) 0.073(16) Uiso 1 1 d
H22 H 0.987(4) 0.451(4) 0.318(3) 0.107(19) Uiso 1 1 d
H23 H 0.954(4) 0.468(4) 0.386(2) 0.094(19) Uiso 1 1 d
H25 H 0.900(3) 0.593(3) 0.3253(17) 0.034(12) Uiso 1 1 d
H24 H 0.821(2) 0.872(2) 0.4276(15) 0.010(10) Uiso 1 1 d

loop_
_atom_site_aniso_label
_atom_site_aniso_U_11
_atom_site_aniso_U_22
_atom_site_aniso_U_33
_atom_site_aniso_U_23
_atom_site_aniso_U_13
_atom_site_aniso_U_12
La1 0.01367(11) 0.01330(11) 0.01410(11) -0.00046(7) -0.00013(7) -0.00028(7)
Br2 0.01985(18) 0.02307(19) 0.02611(19) -0.00438(14) 0.00005(13) -0.00117(13)
Br3 0.02275(19) 0.02705(19) 0.01696(18) 0.00040(13) 0.00074(13) -0.00250(14)
Br1 0.02135(17) 0.01937(17) 0.02405(18) -0.00073(14) 0.00205(14) -0.00026(13)
O3 0.0311(16) 0.0190(14) 0.0535(18) 0.0056(13) -0.0199(13) -0.0025(13)
O9 0.0247(14) 0.0166(13) 0.0335(15) -0.0016(10) -0.0102(12) -0.0008(11)
O7 0.0167(14) 0.0290(16) 0.0347(16) 0.0114(12) 0.0014(12) 0.0019(11)
O2 0.0201(13) 0.0248(15) 0.0342(15) -0.0122(13) 0.0048(10) -0.0002(11)
O8 0.0306(15) 0.0263(15) 0.0168(15) -0.0019(12) 0.0024(11) -0.0063(12)
O5 0.0264(14) 0.0287(15) 0.0202(15) 0.0056(12) -0.0026(12) -0.0105(11)
O1 0.0249(15) 0.0250(16) 0.0223(15) -0.0042(12) -0.0039(11) 0.0097(12)
O4 0.0267(15) 0.0309(15) 0.0223(15) -0.0048(11) 0.0045(12) -0.0132(12)
O6 0.0236(14) 0.0321(16) 0.0213(15) -0.0054(11) 0.0020(12) 0.0065(12)
C1 0.031(2) 0.019(2) 0.037(2) 0.0006(17) -0.0011(19) 0.0020(16)
C2 0.026(2) 0.028(2) 0.042(3) -0.0054(19) 0.0034(19) -0.0025(17)

loop_
_atom_type_symbol
_atom_type_description
_atom_type_scat_dispersion_real
_atom_type_scat_dispersion_imag
_atom_type_scat_source
C C 0.0033 0.0016 'International Tables Vol C Tables 4.2.6.8 and 6.1.1.4'
H H 0.0000 0.0000 'International Tables Vol C Tables 4.2.6.8 and 6.1.1.4'
O O 0.0106 0.0060 'International Tables Vol C Tables 4.2.6.8 and 6.1.1.4'
Br Br -0.2901 2.4595 'International Tables Vol C Tables 4.2.6.8 and 6.1.1.4'
La La -0.2871 2.4523 'International Tables Vol C Tables 4.2.6.8 and 6.1.1.4'

loop_
_geom_angle_atom_site_label_1
_geom_angle_atom_site_label_2
_geom_angle_atom_site_label_3
_geom_angle
O7 La1 O2 142.32(9)
O7 La1 O3 134.72(10)
O2 La1 O3 73.62(9)
O7 La1 O4 88.58(8)
O2 La1 O4 73.68(9)
O3 La1 O4 76.11(9)
O7 La1 O9 79.49(8)
O2 La1 O9 90.52(8)
O3 La1 O9 139.02(9)
O4 La1 O9 136.07(8)
O7 La1 O5 66.63(9)
O2 La1 O5 132.70(8)
O3 La1 O5 68.10(9)
O4 La1 O5 71.07(9)
O9 La1 O5 136.76(8)
O7 La1 O6 75.22(9)
O2 La1 O6 137.27(9)
O3 La1 O6 91.01(9)
O4 La1 O6 141.88(9)
O9 La1 O6 75.26(8)
O5 La1 O6 70.83(8)
O7 La1 O8 69.33(9)
O2 La1 O8 73.29(8)
O3 La1 O8 137.14(9)
O4 La1 O8 69.01(9)
O9 La1 O8 67.20(9)
O5 La1 O8 119.90(9)
O6 La1 O8 131.84(9)
O7 La1 O1 137.81(9)
O2 La1 O1 67.29(8)
O3 La1 O1 69.75(9)
O4 La1 O1 133.62(9)
O9 La1 O1 69.27(8)
O5 La1 O1 120.53(8)
O6 La1 O1 70.00(9)
O8 La1 O1 119.56(8)
La1 O3 H10 129(3)
La1 O3 H11 123(3)
H10 O3 H11 102(4)
C1 O9 La1 132.6(2)
C1 O9 H25 110(3)
La1 O9 H25 117(3)
La1 O7 H5 125(3)
La1 O7 H4 127(3)
H5 O7 H4 107(4)
C2 O2 La1 131.1(2)
C2 O2 H24 109(3)
La1 O2 H24 120(3)
La1 O8 H3 120(3)
La1 O8 H2 117(3)
H3 O8 H2 108(4)
La1 O5 H9 120(3)
La1 O5 H8 127(3)
H9 O5 H8 107(4)
La1 O1 H14 128(3)
La1 O1 H15 120(3)
H14 O1 H15 109(4)
La1 O4 H7 122(3)
La1 O4 H6 128(3)
H7 O4 H6 106(4)
La1 O6 H12 121(3)
La1 O6 H13 119(3)
H12 O6 H13 106(4)
O9 C1 H21 104(3)
O9 C1 H22 111(3)
H21 C1 H22 110(3)
O9 C1 H23 108(3)
H21 C1 H23 121(4)
H22 C1 H23 103(4)
O2 C2 H16 109(2)
O2 C2 H18 108(2)
H16 C2 H18 115(3)
O2 C2 H17 110(3)
H16 C2 H17 107(3)
H18 C2 H17 108(3)

loop_
_geom_bond_atom_site_label_1
_geom_bond_atom_site_label_2
_geom_bond_distance
La1 O7 2.510(2)
La1 O2 2.528(2)
La1 O3 2.533(3)
La1 O4 2.538(2)
La1 O9 2.546(2)
La1 O5 2.550(2)
La1 O6 2.575(2)
La1 O8 2.575(2)
La1 O1 2.581(2)
O3 H10 0.80(4)
O3 H11 0.79(4)
O9 C1 1.442(4)
O9 H25 0.74(3)
O7 H5 0.76(4)
O7 H4 0.76(4)
O2 C2 1.434(4)
O2 H24 0.69(3)
O8 H3 0.69(3)
O8 H2 0.86(4)
O5 H9 0.70(3)
O5 H8 0.87(4)
O1 H14 0.85(4)
O1 H15 0.70(3)
O4 H7 0.76(4)
O4 H6 0.77(4)
O6 H12 0.79(4)
O6 H13 0.76(4)
C1 H21 0.92(5)
C1 H22 0.99(5)
C1 H23 0.85(5)
C2 H16 0.98(4)
C2 H18 0.99(4)
C2 H17 0.99(5)
